data_4115311
loop_
_publ_author_name
'Robert B. Grossman'
'Kazuyuki Hattori'
'Sean Parkin'
'Brian O. Patrick'
'Melissa A. Varner'

_publ_section_title
;
 The Bicyclic N,N'-Diacylaminal: A New Motif for Molecular Self-Assembly
;
_journal_name_full 'Journal of the American Chemical Society'
_journal_page_first 13686
_journal_page_last 13687
_journal_paper_doi 10.1021/ja026949y
_journal_volume 124
_journal_year 2002
_chemical_formula_sum 'C22 H27 N3 O8'
_chemical_formula_weight 461.47
_chemical_name_systematic
; 
 ? 
;
_space_group_IT_number 61
_symmetry_cell_setting orthorhombic
_symmetry_space_group_name_Hall '-P 2ac 2ab'
_symmetry_space_group_name_H-M 'P b c a'
_atom_sites_solution_hydrogens geom
_atom_sites_solution_primary direct
_atom_sites_solution_secondary difmap
_audit_creation_method SHELXL-97
_cell_angle_alpha 90.00
_cell_angle_beta 90.00
_cell_angle_gamma 90.00
_cell_formula_units_Z 8
_cell_length_a 9.6310(4)
_cell_length_b 18.9050(7)
_cell_length_c 25.1700(11)
_cell_measurement_reflns_used 36079
_cell_measurement_temperature 90.0(2)
_cell_measurement_theta_max 27.48
_cell_measurement_theta_min 1.00
_cell_volume 4582.8(3)
_computing_cell_refinement 'SCALEPACK (Otwinowski & Minor, 1997)'
_computing_data_collection 'COLLECT (Nonius, 1998)'
_computing_data_reduction 'DENZO-SMN (Otwinowski & Minor, 1997)'
_computing_molecular_graphics 'XP in Siemens SHELXTL (Sheldrick, 1994)'
_computing_publication_material
;
SHELX97-2 (Sheldrick, 1997) and local procedures
;
_computing_structure_refinement 'SHELXL-97 (Sheldrick, 1997)'
_computing_structure_solution 'SHELXS-97 (Sheldrick, 1990)'
_diffrn_ambient_temperature 90.0(2)
_diffrn_detector_area_resol_mean 18
_diffrn_measured_fraction_theta_full 1.000
_diffrn_measured_fraction_theta_max 1.000
_diffrn_measurement_device_type 'Nonius KappaCCD diffractometer'
_diffrn_measurement_method '\w scans at fixed \c = 55\%'
_diffrn_radiation_monochromator graphite
_diffrn_radiation_source 'fine-focus sealed tube'
_diffrn_radiation_type MoK\a
_diffrn_radiation_wavelength 0.71073
_diffrn_reflns_av_R_equivalents 0.1230
_diffrn_reflns_av_sigmaI/netI 0.0917
_diffrn_reflns_limit_h_max 11
_diffrn_reflns_limit_h_min -11
_diffrn_reflns_limit_k_max 22
_diffrn_reflns_limit_k_min -22
_diffrn_reflns_limit_l_max 29
_diffrn_reflns_limit_l_min -29
_diffrn_reflns_number 23304
_diffrn_reflns_theta_full 25.00
_diffrn_reflns_theta_max 25.00
_diffrn_reflns_theta_min 1.62
_diffrn_standards_decay_% <1
_exptl_absorpt_coefficient_mu 0.103
_exptl_absorpt_correction_type none
_exptl_crystal_colour 'pale yellow'
_exptl_crystal_density_diffrn 1.338
_exptl_crystal_description 'rod, cut from needle'
_exptl_crystal_F_000 1952
_exptl_crystal_size_max 0.30
_exptl_crystal_size_mid 0.14
_exptl_crystal_size_min 0.12
_refine_diff_density_max .193
_refine_diff_density_min -.200
_refine_diff_density_rms .046
_refine_ls_extinction_coef 0.00028(13)
_refine_ls_extinction_expression Fc^*^=kFc[1+0.001xFc^2^\l^3^/sin(2\q)]^-1/4^
_refine_ls_extinction_method SHELXL
_refine_ls_goodness_of_fit_ref 1.062
_refine_ls_hydrogen_treatment mixed
_refine_ls_matrix_type full
_refine_ls_number_parameters 302
_refine_ls_number_reflns 4038
_refine_ls_number_restraints 0
_refine_ls_restrained_S_all 1.062
_refine_ls_R_factor_all 0.1070
_refine_ls_R_factor_gt 0.0612
_refine_ls_shift/su_max 0.003
_refine_ls_shift/su_mean 0.001
_refine_ls_structure_factor_coef Fsqd
_refine_ls_weighting_details 'calc w=1/[\s^2^(Fo^2^)+(0.0281P)^2^+0.7427P] where P=(Fo^2^+2Fc^2^)/3'
_refine_ls_weighting_scheme calc
_refine_ls_wR_factor_gt 0.0887
_refine_ls_wR_factor_ref 0.0999
_reflns_number_gt 2779
_reflns_number_total 4038
_reflns_threshold_expression >2\s(I)
_cod_data_source_file ja026949y-3_s2_4.cif
_cod_data_source_block (2a).(C6H5NO2)
_cod_database_code 4115311

loop_
_symmetry_equiv_pos_as_xyz
'x, y, z'
'-x+1/2, -y, z+1/2'
'x+1/2, -y+1/2, -z'
'-x, y+1/2, -z+1/2'
'-x, -y, -z'
'x-1/2, y, -z-1/2'
'-x-1/2, y-1/2, z'
'x, -y-1/2, z-1/2'

loop_
_atom_site_label
_atom_site_type_symbol
_atom_site_fract_x
_atom_site_fract_y
_atom_site_fract_z
_atom_site_U_iso_or_equiv
_atom_site_adp_type
_atom_site_occupancy
_atom_site_symmetry_multiplicity
_atom_site_calc_flag
_atom_site_refinement_flags
N1N N 0.5209(3) -0.04465(12) 0.29824(10) 0.0436(7) Uani 1 1 d .
O1N O 0.6128(2) -0.00872(11) 0.27842(8) 0.0620(7) Uani 1 1 d .
O2N O 0.4823(2) -0.03883(9) 0.34484(8) 0.0604(7) Uani 1 1 d .
C1N C 0.4517(3) -0.09822(12) 0.26480(10) 0.0258(7) Uani 1 1 d .
C1 C 0.2640(2) 0.10793(11) 0.42092(9) 0.0142(6) Uani 1 1 d .
C2N C 0.4792(3) -0.09874(13) 0.21147(10) 0.0303(7) Uani 1 1 d .
H2N H 0.5403 -0.0650 0.1961 0.036 Uiso 1 1 calc R
C2 C 0.2867(2) 0.15698(11) 0.37238(9) 0.0180(6) Uani 1 1 d .
H2A H 0.2241 0.1435 0.3429 0.022 Uiso 1 1 calc R
H2B H 0.2683 0.2069 0.3820 0.022 Uiso 1 1 calc R
C3N C 0.4155(3) -0.14953(13) 0.18078(10) 0.0316(7) Uani 1 1 d .
H3N H 0.4328 -0.1509 0.1436 0.038 Uiso 1 1 calc R
C3 C 0.4384(2) 0.14728(11) 0.35621(8) 0.0167(6) Uani 1 1 d .
H3A H 0.4753 0.1907 0.3394 0.020 Uiso 1 1 calc R
H3B H 0.4487 0.1073 0.3312 0.020 Uiso 1 1 calc R
C4N C 0.3271(3) -0.19845(13) 0.20321(10) 0.0307(7) Uani 1 1 d .
H4N H 0.2847 -0.2337 0.1817 0.037 Uiso 1 1 calc R
C4 C 0.5129(2) 0.13191(11) 0.40886(8) 0.0136(6) Uani 1 1 d .
C5N C 0.3007(3) -0.19601(14) 0.25670(11) 0.0447(8) Uani 1 1 d .
H5N H 0.2392 -0.2295 0.2722 0.054 Uiso 1 1 calc R
C5 C 0.5364(2) 0.20092(12) 0.43938(9) 0.0141(6) Uani 1 1 d .
C6N C 0.3627(3) -0.14534(15) 0.28816(11) 0.0429(8) Uani 1 1 d .
H6N H 0.3441 -0.1432 0.3252 0.051 Uiso 1 1 calc R
C7 C 0.3983(2) 0.15641(11) 0.51748(9) 0.0154(6) Uani 1 1 d .
C9 C 0.1839(3) 0.14913(11) 0.46298(9) 0.0163(6) Uani 1 1 d .
C10 C 0.4121(2) 0.08223(12) 0.43829(8) 0.0140(6) Uani 1 1 d .
H10 H 0.4264 0.0329 0.4251 0.017 Uiso 1 1 calc R
C11 C 0.4324(2) 0.08300(11) 0.49790(8) 0.0155(6) Uani 1 1 d .
H11A H 0.3705 0.0479 0.5149 0.019 Uiso 1 1 calc R
H11B H 0.5296 0.0709 0.5068 0.019 Uiso 1 1 calc R
C12 C 0.1789(2) 0.04247(12) 0.40734(10) 0.0184(6) Uani 1 1 d .
C13 C 0.0716(2) -0.05863(11) 0.44717(10) 0.0281(7) Uani 1 1 d .
H13A H 0.0035 -0.0548 0.4179 0.034 Uiso 1 1 calc R
H13B H 0.0199 -0.0680 0.4804 0.034 Uiso 1 1 calc R
C14 C 0.1694(2) -0.11887(12) 0.43625(9) 0.0276(7) Uani 1 1 d .
H14A H 0.2205 -0.1096 0.4033 0.041 Uiso 1 1 calc R
H14B H 0.1163 -0.1628 0.4325 0.041 Uiso 1 1 calc R
H14C H 0.2350 -0.1235 0.4658 0.041 Uiso 1 1 calc R
C15 C 0.6559(2) 0.09848(12) 0.40134(9) 0.0167(6) Uani 1 1 d .
C16 C 0.8535(2) 0.09101(13) 0.34579(9) 0.0254(6) Uani 1 1 d .
H16A H 0.8499 0.0387 0.3458 0.030 Uiso 1 1 calc R
H16B H 0.9199 0.1065 0.3734 0.030 Uiso 1 1 calc R
C17 C 0.8980(3) 0.11758(14) 0.29246(10) 0.0408(8) Uani 1 1 d .
H17A H 0.8305 0.1026 0.2656 0.061 Uiso 1 1 calc R
H17B H 0.9895 0.0982 0.2837 0.061 Uiso 1 1 calc R
H17C H 0.9030 0.1693 0.2932 0.061 Uiso 1 1 calc R
C18 C 0.4229(2) 0.16704(12) 0.57657(9) 0.0210(6) Uani 1 1 d .
H18A H 0.3979 0.2155 0.5864 0.031 Uiso 1 1 calc R
H18B H 0.5210 0.1588 0.5847 0.031 Uiso 1 1 calc R
H18C H 0.3655 0.1336 0.5967 0.031 Uiso 1 1 calc R
O5 O 0.60524(15) 0.24887(8) 0.41830(6) 0.0187(4) Uani 1 1 d .
N6 N 0.48457(18) 0.20775(9) 0.48841(7) 0.0157(5) Uani 1 1 d .
H6 H 0.5042 0.2474 0.5052 0.019 Uiso 1 1 calc R
N8 N 0.25115(18) 0.16971(9) 0.50680(7) 0.0171(5) Uani 1 1 d .
H8 H 0.2035 0.1929 0.5310 0.021 Uiso 1 1 calc R
O9 O 0.06049(16) 0.16456(7) 0.45484(6) 0.0200(4) Uani 1 1 d .
O12 O 0.14959(16) 0.02300(8) 0.36318(7) 0.0254(4) Uani 1 1 d .
O13 O 0.14808(16) 0.00780(8) 0.45212(6) 0.0244(4) Uani 1 1 d .
O15 O 0.70880(16) 0.05802(8) 0.43253(6) 0.0239(4) Uani 1 1 d .
O16 O 0.71567(16) 0.12029(8) 0.35637(6) 0.0203(4) Uani 1 1 d .

loop_
_atom_site_aniso_label
_atom_site_aniso_U_11
_atom_site_aniso_U_22
_atom_site_aniso_U_33
_atom_site_aniso_U_23
_atom_site_aniso_U_13
_atom_site_aniso_U_12
N1N 0.074(2) 0.0215(15) 0.0349(18) -0.0053(13) -0.0180(15) 0.0142(14)
O1N 0.0881(19) 0.0397(15) 0.0583(16) -0.0072(11) -0.0221(14) -0.0175(13)
O2N 0.116(2) 0.0405(13) 0.0253(13) -0.0121(10) -0.0174(13) 0.0268(13)
C1N 0.0386(18) 0.0170(15) 0.0217(17) -0.0043(12) -0.0066(14) 0.0071(13)
C1 0.0149(14) 0.0114(13) 0.0163(14) -0.0018(10) 0.0006(11) -0.0007(10)
C2N 0.0411(18) 0.0228(16) 0.0271(18) -0.0034(13) 0.0019(14) -0.0074(13)
C2 0.0189(15) 0.0162(14) 0.0190(15) -0.0025(11) -0.0036(12) 0.0011(11)
C3N 0.0458(19) 0.0281(17) 0.0207(16) -0.0044(13) 0.0066(14) -0.0058(14)
C3 0.0173(15) 0.0148(14) 0.0180(15) -0.0024(11) 0.0003(12) 0.0003(11)
C4N 0.0314(18) 0.0295(18) 0.0313(18) -0.0007(13) 0.0004(14) -0.0057(13)
C4 0.0143(14) 0.0107(13) 0.0158(14) 0.0005(11) 0.0005(11) 0.0001(10)
C5N 0.048(2) 0.050(2) 0.036(2) 0.0042(16) 0.0143(16) -0.0162(16)
C5 0.0102(14) 0.0149(15) 0.0172(15) 0.0015(11) -0.0030(11) 0.0027(11)
C6N 0.061(2) 0.050(2) 0.0172(17) -0.0010(15) 0.0097(16) -0.0016(17)
C7 0.0121(14) 0.0141(14) 0.0198(15) 0.0001(11) 0.0013(11) 0.0011(11)
C9 0.0188(16) 0.0095(13) 0.0206(16) 0.0042(11) -0.0012(13) -0.0043(11)
C10 0.0113(13) 0.0126(13) 0.0181(14) -0.0002(10) -0.0007(11) 0.0010(10)
C11 0.0132(14) 0.0126(14) 0.0205(15) 0.0024(11) 0.0006(11) 0.0014(10)
C12 0.0107(14) 0.0181(15) 0.0264(17) -0.0015(13) 0.0002(12) 0.0055(11)
C13 0.0249(17) 0.0157(15) 0.0437(18) -0.0060(12) 0.0113(13) -0.0120(12)
C14 0.0272(16) 0.0200(15) 0.0356(17) -0.0018(12) -0.0005(13) -0.0045(12)
C15 0.0197(16) 0.0144(15) 0.0159(15) -0.0030(12) -0.0017(12) -0.0039(12)
C16 0.0150(15) 0.0352(17) 0.0259(16) -0.0021(12) 0.0047(12) 0.0070(12)
C17 0.0277(18) 0.059(2) 0.0355(19) 0.0083(15) 0.0137(14) 0.0145(15)
C18 0.0196(15) 0.0205(15) 0.0228(16) -0.0006(12) 0.0010(12) -0.0001(11)
O5 0.0202(10) 0.0166(10) 0.0194(10) 0.0015(7) -0.0005(7) -0.0047(8)
N6 0.0181(12) 0.0104(11) 0.0188(13) -0.0036(9) 0.0001(9) -0.0045(9)
N8 0.0153(12) 0.0185(12) 0.0176(12) -0.0051(9) 0.0013(10) 0.0024(9)
O9 0.0133(10) 0.0190(10) 0.0278(11) -0.0040(8) -0.0023(8) 0.0018(8)
O12 0.0246(11) 0.0236(10) 0.0278(11) -0.0046(8) -0.0068(9) -0.0032(8)
O13 0.0293(11) 0.0149(10) 0.0289(11) -0.0034(8) 0.0088(9) -0.0081(8)
O15 0.0190(10) 0.0273(11) 0.0255(11) 0.0085(8) 0.0011(8) 0.0047(8)
O16 0.0139(10) 0.0268(10) 0.0202(10) 0.0019(8) 0.0051(8) 0.0034(8)

loop_
_atom_type_symbol
_atom_type_description
_atom_type_scat_dispersion_real
_atom_type_scat_dispersion_imag
_atom_type_scat_source
C C .0033 .0016 'International Tables Vol C Tables 4.2.6.8 and 6.1.1.4'
H H .0000 .0000 'International Tables Vol C Tables 4.2.6.8 and 6.1.1.4'
N N .0061 .0033 'International Tables Vol C Tables 4.2.6.8 and 6.1.1.4'
O O .0106 .0060 'International Tables Vol C Tables 4.2.6.8 and 6.1.1.4'

loop_
_geom_angle_atom_site_label_1
_geom_angle_atom_site_label_2
_geom_angle_atom_site_label_3
_geom_angle
O1N N1N O2N 123.8(3)
O1N N1N C1N 118.4(3)
O2N N1N C1N 117.9(3)
C2N C1N C6N 122.5(2)
C2N C1N N1N 118.5(2)
C6N C1N N1N 119.0(2)
C12 C1 C9 107.37(18)
C12 C1 C2 112.66(19)
C9 C1 C2 108.25(18)
C12 C1 C10 107.48(17)
C9 C1 C10 115.14(18)
C2 C1 C10 106.08(17)
C1N C2N C3N 118.0(2)
C1N C2N H2N 121.0
C3N C2N H2N 121.0
C3 C2 C1 105.85(17)
C3 C2 H2A 110.6
C1 C2 H2A 110.6
C3 C2 H2B 110.6
C1 C2 H2B 110.6
H2A C2 H2B 108.7
C2N C3N C4N 120.9(2)
C2N C3N H3N 119.6
C4N C3N H3N 119.6
C2 C3 C4 103.88(17)
C2 C3 H3A 111.0
C4 C3 H3A 111.0
C2 C3 H3B 111.0
C4 C3 H3B 111.0
H3A C3 H3B 109.0
C5N C4N C3N 119.6(2)
C5N C4N H4N 120.2
C3N C4N H4N 120.2
C15 C4 C5 106.36(18)
C15 C4 C3 113.15(18)
C5 C4 C3 109.94(17)
C15 C4 C10 112.07(18)
C5 C4 C10 111.81(18)
C3 C4 C10 103.62(17)
C4N C5N C6N 120.4(3)
C4N C5N H5N 119.8
C6N C5N H5N 119.8
O5 C5 N6 121.5(2)
O5 C5 C4 119.1(2)
N6 C5 C4 119.34(19)
C1N C6N C5N 118.5(2)
C1N C6N H6N 120.8
C5N C6N H6N 120.8
N8 C7 N6 109.99(17)
N8 C7 C11 107.97(17)
N6 C7 C11 108.72(17)
N8 C7 C18 107.94(18)
N6 C7 C18 108.15(17)
C11 C7 C18 114.04(18)
O9 C9 N8 122.1(2)
O9 C9 C1 119.4(2)
N8 C9 C1 118.5(2)
C11 C10 C4 112.92(18)
C11 C10 C1 113.01(18)
C4 C10 C1 104.49(17)
C11 C10 H10 108.8
C4 C10 H10 108.8
C1 C10 H10 108.8
C7 C11 C10 107.74(18)
C7 C11 H11A 110.2
C10 C11 H11A 110.2
C7 C11 H11B 110.2
C10 C11 H11B 110.2
H11A C11 H11B 108.5
O12 C12 O13 125.2(2)
O12 C12 C1 125.5(2)
O13 C12 C1 109.2(2)
O13 C13 C14 110.54(19)
O13 C13 H13A 109.5
C14 C13 H13A 109.5
O13 C13 H13B 109.5
C14 C13 H13B 109.5
H13A C13 H13B 108.1
C13 C14 H14A 109.5
C13 C14 H14B 109.5
H14A C14 H14B 109.5
C13 C14 H14C 109.5
H14A C14 H14C 109.5
H14B C14 H14C 109.5
O15 C15 O16 124.3(2)
O15 C15 C4 124.2(2)
O16 C15 C4 111.49(19)
O16 C16 C17 107.23(19)
O16 C16 H16A 110.3
C17 C16 H16A 110.3
O16 C16 H16B 110.3
C17 C16 H16B 110.3
H16A C16 H16B 108.5
C16 C17 H17A 109.5
C16 C17 H17B 109.5
H17A C17 H17B 109.5
C16 C17 H17C 109.5
H17A C17 H17C 109.5
H17B C17 H17C 109.5
C7 C18 H18A 109.5
C7 C18 H18B 109.5
H18A C18 H18B 109.5
C7 C18 H18C 109.5
H18A C18 H18C 109.5
H18B C18 H18C 109.5
C5 N6 C7 127.28(18)
C5 N6 H6 116.4
C7 N6 H6 116.4
C9 N8 C7 124.78(19)
C9 N8 H8 117.6
C7 N8 H8 117.6
C12 O13 C13 117.47(19)
C15 O16 C16 115.41(17)

loop_
_geom_bond_atom_site_label_1
_geom_bond_atom_site_label_2
_geom_bond_distance
N1N O1N 1.223(3)
N1N O2N 1.235(3)
N1N C1N 1.476(3)
C1N C2N 1.368(3)
C1N C6N 1.369(3)
C1 C12 1.523(3)
C1 C9 1.524(3)
C1 C2 1.549(3)
C1 C10 1.569(3)
C2N C3N 1.377(3)
C2N H2N 0.9500
C2 C3 1.527(3)
C2 H2A 0.9900
C2 H2B 0.9900
C3N C4N 1.378(3)
C3N H3N 0.9500
C3 C4 1.535(3)
C3 H3A 0.9900
C3 H3B 0.9900
C4N C5N 1.371(3)
C4N H4N 0.9500
C4 C15 1.527(3)
C4 C5 1.531(3)
C4 C10 1.541(3)
C5N C6N 1.379(3)
C5N H5N 0.9500
C5 O5 1.242(2)
C5 N6 1.338(3)
C6N H6N 0.9500
C7 N8 1.464(3)
C7 N6 1.473(3)
C7 C11 1.509(3)
C7 C18 1.519(3)
C9 O9 1.241(2)
C9 N8 1.337(3)
C10 C11 1.513(3)
C10 H10 1.0000
C11 H11A 0.9900
C11 H11B 0.9900
C12 O12 1.205(3)
C12 O13 1.337(3)
C13 O13 1.461(2)
C13 C14 1.503(3)
C13 H13A 0.9900
C13 H13B 0.9900
C14 H14A 0.9800
C14 H14B 0.9800
C14 H14C 0.9800
C15 O15 1.209(2)
C15 O16 1.335(3)
C16 O16 1.463(2)
C16 C17 1.496(3)
C16 H16A 0.9900
C16 H16B 0.9900
C17 H17A 0.9800
C17 H17B 0.9800
C17 H17C 0.9800
C18 H18A 0.9800
C18 H18B 0.9800
C18 H18C 0.9800
N6 H6 0.8800
N8 H8 0.8800

loop_
_geom_torsion_atom_site_label_1
_geom_torsion_atom_site_label_2
_geom_torsion_atom_site_label_3
_geom_torsion_atom_site_label_4
_geom_torsion
O1N N1N C1N C2N -9.1(4)
O2N N1N C1N C2N 171.0(2)
O1N N1N C1N C6N 171.0(3)
O2N N1N C1N C6N -8.9(3)
C6N C1N C2N C3N -0.9(4)
N1N C1N C2N C3N 179.2(2)
C12 C1 C2 C3 -106.5(2)
C9 C1 C2 C3 134.92(19)
C10 C1 C2 C3 10.8(2)
C1N C2N C3N C4N -0.1(4)
C1 C2 C3 C4 -31.8(2)
C2N C3N C4N C5N 0.8(4)
C2 C3 C4 C15 162.40(18)
C2 C3 C4 C5 -78.8(2)
C2 C3 C4 C10 40.8(2)
C3N C4N C5N C6N -0.5(4)
C15 C4 C5 O5 63.9(3)
C3 C4 C5 O5 -59.0(3)
C10 C4 C5 O5 -173.50(18)
C15 C4 C5 N6 -115.0(2)
C3 C4 C5 N6 122.2(2)
C10 C4 C5 N6 7.7(3)
C2N C1N C6N C5N 1.3(4)
N1N C1N C6N C5N -178.8(2)
C4N C5N C6N C1N -0.6(4)
C12 C1 C9 O9 -52.3(3)
C2 C1 C9 O9 69.5(2)
C10 C1 C9 O9 -171.97(19)
C12 C1 C9 N8 130.1(2)
C2 C1 C9 N8 -108.1(2)
C10 C1 C9 N8 10.4(3)
C15 C4 C10 C11 80.8(2)
C5 C4 C10 C11 -38.5(2)
C3 C4 C10 C11 -156.82(17)
C15 C4 C10 C1 -155.95(18)
C5 C4 C10 C1 84.7(2)
C3 C4 C10 C1 -33.6(2)
C12 C1 C10 C11 -102.0(2)
C9 C1 C10 C11 17.6(3)
C2 C1 C10 C11 137.26(18)
C12 C1 C10 C4 134.87(19)
C9 C1 C10 C4 -105.6(2)
C2 C1 C10 C4 14.1(2)
N8 C7 C11 C10 63.8(2)
N6 C7 C11 C10 -55.5(2)
C18 C7 C11 C10 -176.22(18)
C4 C10 C11 C7 64.0(2)
C1 C10 C11 C7 -54.4(2)
C9 C1 C12 O12 130.6(2)
C2 C1 C12 O12 11.5(3)
C10 C1 C12 O12 -105.0(3)
C9 C1 C12 O13 -52.8(2)
C2 C1 C12 O13 -171.87(17)
C10 C1 C12 O13 71.6(2)
C5 C4 C15 O15 89.5(3)
C3 C4 C15 O15 -149.7(2)
C10 C4 C15 O15 -33.0(3)
C5 C4 C15 O16 -89.7(2)
C3 C4 C15 O16 31.1(2)
C10 C4 C15 O16 147.85(18)
O5 C5 N6 C7 178.06(19)
C4 C5 N6 C7 -3.1(3)
N8 C7 N6 C5 -90.1(2)
C11 C7 N6 C5 27.9(3)
C18 C7 N6 C5 152.2(2)
O9 C9 N8 C7 -176.70(19)
C1 C9 N8 C7 0.8(3)
N6 C7 N8 C9 79.6(2)
C11 C7 N8 C9 -38.9(3)
C18 C7 N8 C9 -162.66(19)
O12 C12 O13 C13 -0.7(3)
C1 C12 O13 C13 -177.32(17)
C14 C13 O13 C12 84.2(2)
O15 C15 O16 C16 0.8(3)
C4 C15 O16 C16 179.93(17)
C17 C16 O16 C15 176.14(19)
